data_7024330
loop_
_publ_author_name
'Xie, Yun-Peng'
'Ma, Jian-Fang'
'Yang, Jin'
'Su, Min-Zhong'

_publ_section_title
;
 Monoorganooxotin cage, diorganotin ladders, diorganotin double chain and
 triorganotin single chain formed with phosphonate and arsonate ligands.
;
_journal_issue 6
_journal_name_full 'Dalton transactions (Cambridge, England : 2003)'
_journal_page_first 1568
_journal_page_last 1575
_journal_paper_doi 10.1039/b915255e
_journal_volume 39
_journal_year 2010
_chemical_formula_sum 'C84 H70 As2 N2 O11 Sn4'
_chemical_formula_weight 1908.02
_chemical_name_systematic
;
?
;
_space_group_IT_number 2
_symmetry_cell_setting triclinic
_symmetry_space_group_name_Hall '-P 1'
_symmetry_space_group_name_H-M 'P -1'
_atom_sites_solution_hydrogens geom
_atom_sites_solution_primary direct
_atom_sites_solution_secondary difmap
_audit_creation_method SHELXL-97
_cell_angle_alpha 80.774(11)
_cell_angle_beta 88.419(10)
_cell_angle_gamma 65.454(10)
_cell_formula_units_Z 2
_cell_length_a 12.806(3)
_cell_length_b 14.635(4)
_cell_length_c 23.623(7)
_cell_measurement_reflns_used total
_cell_measurement_temperature 293(2)
_cell_measurement_theta_max 28.62
_cell_measurement_theta_min 3.03
_cell_volume 3971.4(19)
_computing_cell_refinement PROCESS-AUTO
_computing_data_collection PROCESS-AUTO
_computing_data_reduction PROCESS-AUTO
_computing_molecular_graphics 'SHELXL-97 (Sheldrick, 2008)'
_computing_structure_refinement 'SHELXL-97 (Sheldrick, 2008)'
_computing_structure_solution 'SHELXL-97 (Sheldrick, 2008)'
_diffrn_ambient_temperature 293(2)
_diffrn_measured_fraction_theta_full 0.977
_diffrn_measured_fraction_theta_max 0.875
_diffrn_measurement_device_type 'Rigaku RAXIS-RAPID'
_diffrn_measurement_method '\w scan'
_diffrn_radiation_monochromator graphite
_diffrn_radiation_source 'fine-focus sealed tube'
_diffrn_radiation_type MoK\a
_diffrn_radiation_wavelength 0.71069
_diffrn_reflns_av_R_equivalents 0.0483
_diffrn_reflns_av_sigmaI/netI 0.0697
_diffrn_reflns_limit_h_max 16
_diffrn_reflns_limit_h_min -16
_diffrn_reflns_limit_k_max 18
_diffrn_reflns_limit_k_min -18
_diffrn_reflns_limit_l_max 30
_diffrn_reflns_limit_l_min -30
_diffrn_reflns_number 38230
_diffrn_reflns_theta_full 25.00
_diffrn_reflns_theta_max 28.62
_diffrn_reflns_theta_min 3.03
_exptl_absorpt_coefficient_mu 2.130
_exptl_absorpt_correction_T_max 0.831
_exptl_absorpt_correction_T_min 0.696
_exptl_absorpt_correction_type multi-scan
_exptl_absorpt_process_details
;
Higashi,T (1995) Program for absorption correction.
Rigaku Corporation, Tokyo, Japan.
;
_exptl_crystal_colour colorless
_exptl_crystal_density_diffrn 1.596
_exptl_crystal_density_method 'not measured'
_exptl_crystal_description block
_exptl_crystal_F_000 1884
_exptl_crystal_size_max 0.178
_exptl_crystal_size_mid 0.177
_exptl_crystal_size_min 0.084
_refine_diff_density_max 1.173
_refine_diff_density_min -0.924
_refine_diff_density_rms 0.129
_refine_ls_extinction_method none
_refine_ls_goodness_of_fit_ref 1.033
_refine_ls_hydrogen_treatment constr
_refine_ls_matrix_type full
_refine_ls_number_parameters 740
_refine_ls_number_reflns 17825
_refine_ls_number_restraints 1
_refine_ls_restrained_S_all 1.035
_refine_ls_R_factor_all 0.1083
_refine_ls_R_factor_gt 0.0613
_refine_ls_shift/su_max 0.006
_refine_ls_shift/su_mean 0.000
_refine_ls_structure_factor_coef Fsqd
_refine_ls_weighting_details 'calc w=1/[\s^2^(Fo^2^)+(0.0619P)^2^+14.3942P] where P=(Fo^2^+2Fc^2^)/3'
_refine_ls_weighting_scheme calc
_refine_ls_wR_factor_gt 0.1414
_refine_ls_wR_factor_ref 0.1667
_reflns_number_gt 11214
_reflns_number_total 17825
_reflns_threshold_expression >2\s(I)
_cod_data_source_file b915255e.txt
_cod_data_source_block compound-5
_cod_depositor_comments
;
The following automatic conversions were performed:

'_symmetry_cell_setting' value 'Triclinic' changed to 'triclinic'
according to /home/saulius/struct/CIF-dictionaries/cif_core.dic
dictionary named 'cif_core.dic' version 2.4.2 from 2011-04-26.

Automatic conversion script
Id: cif_fix_values 1891 2012-01-12 08:04:46Z andrius 
;
_cod_original_sg_symbol_H-M p-1
_cod_database_code 7024330

loop_
_symmetry_equiv_pos_as_xyz
'x, y, z'
'-x, -y, -z'

loop_
_atom_site_label
_atom_site_type_symbol
_atom_site_fract_x
_atom_site_fract_y
_atom_site_fract_z
_atom_site_U_iso_or_equiv
_atom_site_adp_type
_atom_site_occupancy
_atom_site_symmetry_multiplicity
_atom_site_calc_flag
_atom_site_refinement_flags
C1 C 0.5669(6) 0.2586(5) 0.9356(2) 0.059(2) Uani 1 1 d G
C2 C 0.6484(6) 0.2246(5) 0.9807(3) 0.091(3) Uani 1 1 d G
H2 H 0.7167 0.1672 0.9798 0.109 Uiso 1 1 calc R
C3 C 0.6280(9) 0.2764(8) 1.0271(3) 0.118(5) Uani 1 1 d G
H3 H 0.6825 0.2537 1.0573 0.142 Uiso 1 1 calc R
C4 C 0.5260(10) 0.3623(8) 1.0285(4) 0.151(7) Uani 1 1 d G
H4 H 0.5123 0.3970 1.0595 0.181 Uiso 1 1 calc R
C5 C 0.4444(8) 0.3963(8) 0.9834(5) 0.250(15) Uani 1 1 d G
H5 H 0.3762 0.4537 0.9843 0.300 Uiso 1 1 calc R
C6 C 0.4649(6) 0.3444(7) 0.9370(4) 0.171(8) Uani 1 1 d G
H6 H 0.4103 0.3672 0.9068 0.205 Uiso 1 1 calc R
C7 C 0.7352(5) 0.1380(5) 0.8202(3) 0.064(2) Uani 1 1 d G
C8 C 0.7685(7) 0.0483(5) 0.7978(3) 0.093(3) Uani 1 1 d G
H8 H 0.7266 0.0091 0.8051 0.112 Uiso 1 1 calc R
C9 C 0.8645(8) 0.0170(6) 0.7646(4) 0.131(5) Uani 1 1 d G
H9 H 0.8868 -0.0430 0.7496 0.157 Uiso 1 1 calc R
C10 C 0.9272(7) 0.0755(8) 0.7537(4) 0.152(7) Uani 1 1 d G
H10 H 0.9915 0.0546 0.7315 0.183 Uiso 1 1 calc R
C11 C 0.8939(7) 0.1653(7) 0.7761(5) 0.172(9) Uani 1 1 d G
H11 H 0.9359 0.2044 0.7689 0.207 Uiso 1 1 calc R
C12 C 0.7979(7) 0.1965(5) 0.8094(4) 0.096(4) Uani 1 1 d G
H12 H 0.7757 0.2566 0.8244 0.115 Uiso 1 1 calc R
C13 C 0.5108(7) 0.0737(5) 0.8703(3) 0.066(2) Uani 1 1 d G
C14 C 0.4772(8) 0.0360(7) 0.9220(2) 0.131(6) Uani 1 1 d G
H14 H 0.4858 0.0582 0.9556 0.158 Uiso 1 1 calc R
C15 C 0.4308(9) -0.0350(7) 0.9236(3) 0.141(6) Uiso 1 1 d G
H15 H 0.4084 -0.0602 0.9581 0.170 Uiso 1 1 calc R
C16 C 0.4179(8) -0.0682(6) 0.8734(4) 0.133(6) Uani 1 1 d G
H16 H 0.3869 -0.1157 0.8744 0.160 Uiso 1 1 calc R
C17 C 0.4515(8) -0.0305(6) 0.8217(3) 0.097(4) Uani 1 1 d G
H17 H 0.4429 -0.0528 0.7881 0.117 Uiso 1 1 calc R
C18 C 0.4979(7) 0.0404(6) 0.8202(2) 0.083(3) Uani 1 1 d G
H18 H 0.5203 0.0656 0.7856 0.100 Uiso 1 1 calc R
C19 C 0.7673(4) 0.4480(4) 0.81698(16) 0.0422(16) Uani 1 1 d G
C20 C 0.7205(3) 0.4432(4) 0.8706(2) 0.061(2) Uani 1 1 d G
H20 H 0.6413 0.4741 0.8739 0.073 Uiso 1 1 calc R
C21 C 0.7921(5) 0.3924(5) 0.91925(15) 0.075(3) Uani 1 1 d G
H21 H 0.7608 0.3892 0.9551 0.090 Uiso 1 1 calc R
C22 C 0.9104(5) 0.3464(5) 0.9143(2) 0.083(3) Uani 1 1 d G
H22 H 0.9583 0.3124 0.9469 0.100 Uiso 1 1 calc R
C23 C 0.9572(3) 0.3511(5) 0.8607(3) 0.077(3) Uani 1 1 d G
H23 H 1.0364 0.3203 0.8574 0.092 Uiso 1 1 calc R
C24 C 0.8857(4) 0.4020(4) 0.81204(19) 0.057(2) Uani 1 1 d G
H24 H 0.9170 0.4051 0.7762 0.068 Uiso 1 1 calc R
C25 C 0.6748(5) 0.4808(5) 0.66233(19) 0.054(2) Uani 1 1 d G
C26 C 0.5824(5) 0.5320(5) 0.6228(2) 0.077(3) Uani 1 1 d G
H26 H 0.5163 0.5844 0.6326 0.093 Uiso 1 1 calc R
C27 C 0.5889(7) 0.5050(6) 0.5686(2) 0.098(4) Uani 1 1 d G
H27 H 0.5271 0.5393 0.5422 0.117 Uiso 1 1 calc R
C28 C 0.6877(8) 0.4267(7) 0.5539(2) 0.110(5) Uani 1 1 d G
H28 H 0.6920 0.4086 0.5177 0.132 Uiso 1 1 calc R
C29 C 0.7800(6) 0.3755(6) 0.5935(3) 0.106(4) Uani 1 1 d G
H29 H 0.8461 0.3231 0.5836 0.127 Uiso 1 1 calc R
C30 C 0.7736(4) 0.4025(5) 0.6477(3) 0.091(3) Uani 1 1 d G
H30 H 0.8353 0.3682 0.6741 0.109 Uiso 1 1 calc R
C31 C 0.5174(4) 0.6483(4) 0.7546(2) 0.0467(17) Uani 1 1 d G
C32 C 0.4410(4) 0.6452(4) 0.7970(2) 0.054(2) Uani 1 1 d G
H32 H 0.4563 0.5852 0.8224 0.065 Uiso 1 1 calc R
C33 C 0.3416(4) 0.7318(5) 0.8014(3) 0.072(3) Uani 1 1 d G
H33 H 0.2905 0.7298 0.8298 0.086 Uiso 1 1 calc R
C34 C 0.3187(4) 0.8216(4) 0.7634(3) 0.086(3) Uani 1 1 d G
H34 H 0.2523 0.8795 0.7664 0.103 Uiso 1 1 calc R
C35 C 0.3952(6) 0.8246(4) 0.7210(3) 0.085(3) Uani 1 1 d G
H35 H 0.3799 0.8846 0.6956 0.101 Uiso 1 1 calc R
C36 C 0.4945(5) 0.7380(5) 0.7166(2) 0.067(2) Uani 1 1 d G
H36 H 0.5457 0.7400 0.6882 0.080 Uiso 1 1 calc R
C37 C 0.6095(4) 0.9357(4) 0.6234(3) 0.062(2) Uani 1 1 d G
C38 C 0.5349(6) 0.9312(5) 0.5834(3) 0.087(3) Uani 1 1 d G
H38 H 0.5626 0.8845 0.5582 0.105 Uiso 1 1 calc R
C39 C 0.4189(6) 0.9965(6) 0.5811(3) 0.112(4) Uani 1 1 d G
H39 H 0.3690 0.9935 0.5543 0.134 Uiso 1 1 calc R
C40 C 0.3775(4) 1.0664(5) 0.6187(3) 0.089(3) Uani 1 1 d G
H40 H 0.2998 1.1101 0.6171 0.107 Uiso 1 1 calc R
C41 C 0.4521(6) 1.0709(4) 0.6587(3) 0.087(3) Uani 1 1 d G
H41 H 0.4243 1.1176 0.6839 0.104 Uiso 1 1 calc R
C42 C 0.5681(5) 1.0056(5) 0.6611(2) 0.073(3) Uani 1 1 d G
H42 H 0.6180 1.0086 0.6878 0.088 Uiso 1 1 calc R
C43 C 0.8188(5) 0.7498(4) 0.5626(2) 0.057(2) Uani 1 1 d G
C44 C 0.8199(5) 0.6531(5) 0.5722(2) 0.071(3) Uani 1 1 d G
H44 H 0.8015 0.6276 0.6078 0.085 Uiso 1 1 calc R
C45 C 0.8486(6) 0.5947(4) 0.5285(3) 0.082(3) Uani 1 1 d G
H45 H 0.8494 0.5301 0.5349 0.098 Uiso 1 1 calc R
C46 C 0.8761(6) 0.6329(6) 0.4753(3) 0.089(3) Uani 1 1 d G
H46 H 0.8953 0.5938 0.4460 0.106 Uiso 1 1 calc R
C47 C 0.8749(6) 0.7296(6) 0.46570(19) 0.092(4) Uani 1 1 d G
H47 H 0.8933 0.7551 0.4301 0.110 Uiso 1 1 calc R
C48 C 0.8463(6) 0.7880(4) 0.5094(2) 0.080(3) Uani 1 1 d G
H48 H 0.8455 0.8527 0.5030 0.097 Uiso 1 1 calc R
C49 C 0.8936(5) 0.9259(4) 0.6156(3) 0.059(2) Uani 1 1 d G
C50 C 0.9967(5) 0.8828(4) 0.6478(2) 0.065(2) Uani 1 1 d G
H50 H 1.0151 0.8229 0.6738 0.078 Uiso 1 1 calc R
C51 C 1.0725(5) 0.9291(6) 0.6411(3) 0.087(3) Uani 1 1 d G
H51 H 1.1416 0.9003 0.6627 0.104 Uiso 1 1 calc R
C52 C 1.0452(6) 1.0186(6) 0.6022(4) 0.103(4) Uani 1 1 d G
H52 H 1.0959 1.0496 0.5977 0.123 Uiso 1 1 calc R
C53 C 0.9420(7) 1.0617(5) 0.5700(3) 0.114(5) Uani 1 1 d G
H53 H 0.9237 1.1215 0.5440 0.137 Uiso 1 1 calc R
C54 C 0.8662(5) 1.0153(5) 0.5767(3) 0.091(4) Uani 1 1 d G
H54 H 0.7971 1.0442 0.5551 0.110 Uiso 1 1 calc R
C55 C 0.1834(4) 0.6176(4) 0.66480(18) 0.0489(18) Uani 1 1 d G
C56 C 0.2654(4) 0.6572(4) 0.66202(19) 0.057(2) Uani 1 1 d G
H56 H 0.3096 0.6485 0.6947 0.068 Uiso 1 1 calc R
C57 C 0.2811(5) 0.7098(5) 0.6105(2) 0.073(3) Uani 1 1 d G
H57 H 0.3360 0.7363 0.6086 0.088 Uiso 1 1 calc R
C58 C 0.2150(5) 0.7227(5) 0.56168(19) 0.079(3) Uani 1 1 d G
H58 H 0.2255 0.7579 0.5272 0.094 Uiso 1 1 calc R
C59 C 0.1330(5) 0.6831(5) 0.56446(18) 0.084(3) Uani 1 1 d G
H59 H 0.0887 0.6918 0.5318 0.101 Uiso 1 1 calc R
C60 C 0.1172(4) 0.6305(5) 0.6160(2) 0.069(3) Uani 1 1 d G
H60 H 0.0624 0.6040 0.6179 0.082 Uiso 1 1 calc R
C61 C 0.1381(5) 0.6043(4) 0.81773(18) 0.0511(19) Uani 1 1 d G
C62 C 0.1860(5) 0.5477(4) 0.8710(2) 0.076(3) Uani 1 1 d G
H62 H 0.2293 0.4778 0.8746 0.091 Uiso 1 1 calc R
C63 C 0.1693(6) 0.5956(5) 0.91887(18) 0.099(4) Uani 1 1 d G
H63 H 0.2014 0.5577 0.9545 0.119 Uiso 1 1 calc R
C64 C 0.1046(6) 0.7001(5) 0.9135(2) 0.089(3) Uani 1 1 d G
H64 H 0.0934 0.7321 0.9455 0.107 Uiso 1 1 calc R
C65 C 0.0567(5) 0.7567(4) 0.8602(3) 0.074(3) Uani 1 1 d G
H65 H 0.0134 0.8266 0.8566 0.089 Uiso 1 1 calc R
C66 C 0.0734(5) 0.7088(4) 0.8123(2) 0.057(2) Uani 1 1 d G
H66 H 0.0414 0.7467 0.7767 0.068 Uiso 1 1 calc R
C67 C 0.1546(5) 0.3913(5) 0.7400(3) 0.059(2) Uani 1 1 d G
C68 C 0.0908(6) 0.3809(6) 0.6968(3) 0.093(4) Uani 1 1 d G
H68 H 0.0466 0.4373 0.6701 0.111 Uiso 1 1 calc R
C69 C 0.0933(7) 0.2860(8) 0.6935(4) 0.120(6) Uani 1 1 d G
H69 H 0.0506 0.2790 0.6646 0.144 Uiso 1 1 calc R
C70 C 0.1594(8) 0.2017(6) 0.7334(5) 0.152(8) Uani 1 1 d G
H70 H 0.1611 0.1382 0.7311 0.183 Uiso 1 1 calc R
C71 C 0.2232(7) 0.2122(5) 0.7766(5) 0.152(8) Uani 1 1 d G
H71 H 0.2674 0.1557 0.8033 0.183 Uiso 1 1 calc R
C72 C 0.2207(6) 0.3070(6) 0.7799(3) 0.108(4) Uani 1 1 d G
H72 H 0.2634 0.3140 0.8088 0.129 Uiso 1 1 calc R
C73 C 0.4824(4) 0.3432(4) 0.68650(16) 0.0411(16) Uani 1 1 d G
C74 C 0.5885(3) 0.2698(4) 0.67514(18) 0.056(2) Uani 1 1 d G
H74 H 0.6495 0.2456 0.7021 0.067 Uiso 1 1 calc R
C75 C 0.6035(3) 0.2326(4) 0.6235(2) 0.063(2) Uani 1 1 d G
H75 H 0.6745 0.1835 0.6159 0.076 Uiso 1 1 calc R
C76 C 0.5124(4) 0.2688(4) 0.58330(17) 0.0507(18) Uani 1 1 d G
C77 C 0.4062(4) 0.3421(4) 0.59467(18) 0.064(2) Uani 1 1 d G
H77 H 0.3453 0.3663 0.5678 0.076 Uiso 1 1 calc R
C78 C 0.3912(3) 0.3793(4) 0.6463(2) 0.060(2) Uani 1 1 d G
H78 H 0.3202 0.4284 0.6539 0.072 Uiso 1 1 calc R
C79 C 0.8184(5) 0.6758(4) 0.81614(17) 0.0490(18) Uani 1 1 d G
C80 C 0.7282(6) 0.7637(5) 0.8281(2) 0.114(5) Uani 1 1 d G
H80 H 0.6815 0.8119 0.7983 0.137 Uiso 1 1 calc R
C81 C 0.7079(7) 0.7795(6) 0.8846(3) 0.162(8) Uani 1 1 d G
H81 H 0.6476 0.8383 0.8926 0.194 Uiso 1 1 calc R
C82 C 0.7778(7) 0.7073(6) 0.9291(2) 0.122(5) Uani 1 1 d GD
C83 C 0.8679(6) 0.6194(5) 0.91717(19) 0.072(3) Uani 1 1 d G
H83 H 0.9146 0.5712 0.9470 0.087 Uiso 1 1 calc R
C84 C 0.8882(4) 0.6037(4) 0.8607(2) 0.060(2) Uani 1 1 d G
H84 H 0.9485 0.5448 0.8527 0.072 Uiso 1 1 calc R
O1 O 0.3394(4) 0.4737(4) 0.7625(2) 0.0511(13) Uani 1 1 d .
O2 O 0.4719(4) 0.2845(4) 0.8072(2) 0.0558(14) Uani 1 1 d .
O1W O 0.7339(18) 0.0117(15) 0.9442(7) 0.277(9) Uani 1 1 d .
O3 O 0.5694(4) 0.4206(4) 0.7752(2) 0.0449(11) Uani 1 1 d .
O4 O 0.8178(7) 0.7762(5) 0.7050(3) 0.091(2) Uani 1 1 d .
O5 O 0.9761(4) 0.5915(6) 0.7293(3) 0.085(2) Uani 1 1 d .
O6 O 0.7579(4) 0.6151(5) 0.7134(2) 0.0577(15) Uani 1 1 d .
O7 O 0.4464(8) 0.2578(8) 0.4971(4) 0.137(4) Uani 1 1 d .
O8 O 0.6131(7) 0.1692(7) 0.5216(3) 0.103(3) Uani 1 1 d .
O9 O 0.676(2) 0.802(2) 0.9940(10) 0.319(11) Uiso 1 1 d .
O10 O 0.8190(12) 0.6524(11) 1.0243(6) 0.174(5) Uiso 1 1 d .
As1 As 0.46478(5) 0.38662(5) 0.75921(3) 0.03640(16) Uani 1 1 d .
As2 As 0.84491(5) 0.65913(6) 0.73853(3) 0.03729(17) Uani 1 1 d .
Sn1 Sn 0.65805(4) 0.52281(4) 0.74468(2) 0.04206(13) Uani 1 1 d .
Sn2 Sn 0.15918(4) 0.53471(4) 0.74394(2) 0.04703(14) Uani 1 1 d .
Sn3 Sn 0.78010(5) 0.84709(4) 0.62394(2) 0.05619(16) Uani 1 1 d .
Sn4 Sn 0.58533(5) 0.18193(4) 0.86521(2) 0.05287(15) Uani 1 1 d .
N1 N 0.5232(8) 0.2310(7) 0.5303(3) 0.070(2) Uani 1 1 d .
N2 N 0.774(2) 0.7277(18) 0.9903(7) 0.199(7) Uiso 1 1 d D

loop_
_atom_site_aniso_label
_atom_site_aniso_U_11
_atom_site_aniso_U_22
_atom_site_aniso_U_33
_atom_site_aniso_U_23
_atom_site_aniso_U_13
_atom_site_aniso_U_12
C1 0.071(6) 0.065(5) 0.048(4) -0.010(4) -0.001(4) -0.033(5)
C2 0.098(9) 0.105(9) 0.079(7) -0.011(6) -0.020(6) -0.052(7)
C3 0.184(16) 0.159(14) 0.054(6) -0.022(7) -0.023(8) -0.110(13)
C4 0.183(18) 0.197(19) 0.106(11) -0.095(12) 0.029(12) -0.089(15)
C5 0.141(16) 0.28(3) 0.21(2) -0.18(2) -0.072(14) 0.087(16)
C6 0.109(11) 0.183(16) 0.151(13) -0.121(12) -0.028(10) 0.042(11)
C7 0.053(5) 0.058(5) 0.068(5) -0.012(4) 0.009(4) -0.010(4)
C8 0.081(8) 0.086(8) 0.114(9) -0.038(7) 0.010(7) -0.028(6)
C9 0.101(10) 0.137(13) 0.134(12) -0.074(10) 0.042(9) -0.014(9)
C10 0.096(11) 0.175(17) 0.197(18) -0.075(14) 0.076(11) -0.056(12)
C11 0.138(14) 0.153(15) 0.27(2) -0.115(16) 0.131(15) -0.086(13)
C12 0.070(7) 0.084(8) 0.137(10) -0.041(7) 0.033(7) -0.030(6)
C13 0.089(7) 0.060(5) 0.056(5) -0.012(4) 0.010(5) -0.040(5)
C14 0.226(17) 0.151(13) 0.097(9) -0.050(9) 0.064(10) -0.149(13)
C16 0.203(17) 0.119(11) 0.135(12) -0.029(10) 0.029(11) -0.121(12)
C17 0.124(10) 0.087(8) 0.096(9) -0.028(7) -0.006(7) -0.052(8)
C18 0.114(9) 0.083(7) 0.069(6) -0.026(5) -0.001(6) -0.052(7)
C19 0.040(4) 0.051(4) 0.040(4) -0.014(3) 0.004(3) -0.020(3)
C20 0.063(5) 0.091(7) 0.038(4) -0.017(4) 0.003(3) -0.040(5)
C21 0.087(7) 0.104(8) 0.039(4) -0.004(5) -0.003(4) -0.047(6)
C22 0.075(7) 0.099(8) 0.072(6) 0.017(6) -0.029(5) -0.041(6)
C23 0.035(4) 0.092(7) 0.083(7) 0.012(6) -0.007(4) -0.015(5)
C24 0.039(4) 0.071(6) 0.058(5) -0.011(4) 0.008(3) -0.021(4)
C25 0.063(5) 0.077(6) 0.045(4) -0.024(4) 0.020(4) -0.046(5)
C26 0.087(7) 0.093(7) 0.045(5) -0.011(5) -0.017(5) -0.031(6)
C27 0.131(11) 0.124(10) 0.040(5) -0.014(6) -0.011(6) -0.055(9)
C28 0.173(14) 0.140(12) 0.078(8) -0.061(8) 0.050(9) -0.111(12)
C29 0.091(9) 0.141(12) 0.091(8) -0.066(8) 0.035(7) -0.040(8)
C30 0.064(6) 0.111(9) 0.103(8) -0.061(7) 0.019(6) -0.029(6)
C31 0.031(4) 0.056(5) 0.057(4) -0.019(4) -0.001(3) -0.018(3)
C32 0.044(4) 0.069(5) 0.052(4) -0.024(4) 0.006(3) -0.021(4)
C33 0.047(5) 0.098(8) 0.083(6) -0.058(6) 0.017(4) -0.028(5)
C34 0.067(7) 0.062(6) 0.125(10) -0.040(6) -0.009(6) -0.015(5)
C35 0.078(7) 0.047(5) 0.123(9) -0.017(6) -0.011(6) -0.018(5)
C36 0.072(6) 0.074(6) 0.069(6) -0.018(5) 0.003(5) -0.043(5)
C37 0.071(6) 0.055(5) 0.052(5) -0.008(4) 0.012(4) -0.021(4)
C38 0.080(7) 0.097(8) 0.072(6) -0.033(6) -0.001(5) -0.017(6)
C39 0.090(9) 0.146(12) 0.084(8) -0.015(8) -0.017(7) -0.034(9)
C40 0.056(6) 0.096(8) 0.088(8) -0.022(6) -0.004(5) -0.001(6)
C41 0.086(8) 0.064(6) 0.093(8) -0.015(6) 0.026(6) -0.016(6)
C42 0.064(6) 0.066(6) 0.083(7) -0.018(5) 0.011(5) -0.018(5)
C43 0.051(5) 0.064(5) 0.045(4) -0.012(4) 0.001(3) -0.011(4)
C44 0.078(7) 0.083(7) 0.061(5) -0.018(5) 0.010(5) -0.041(6)
C45 0.071(7) 0.086(7) 0.092(8) -0.038(6) 0.002(5) -0.028(6)
C46 0.068(7) 0.113(10) 0.076(7) -0.049(7) 0.002(5) -0.018(6)
C47 0.107(9) 0.104(9) 0.045(5) -0.021(6) 0.017(5) -0.022(7)
C48 0.098(8) 0.077(7) 0.050(5) -0.010(5) 0.020(5) -0.021(6)
C49 0.061(5) 0.046(5) 0.061(5) -0.011(4) 0.015(4) -0.015(4)
C50 0.067(6) 0.055(5) 0.061(5) -0.005(4) -0.007(4) -0.014(4)
C51 0.075(7) 0.080(7) 0.101(8) -0.022(6) -0.003(6) -0.026(6)
C52 0.097(9) 0.088(9) 0.128(11) -0.019(8) 0.012(8) -0.044(8)
C53 0.128(11) 0.093(9) 0.122(11) 0.031(8) -0.020(9) -0.061(9)
C54 0.067(6) 0.058(6) 0.120(9) 0.026(6) -0.008(6) -0.011(5)
C55 0.039(4) 0.054(5) 0.051(4) -0.020(4) 0.007(3) -0.012(3)
C56 0.042(4) 0.068(5) 0.054(5) -0.014(4) 0.000(3) -0.016(4)
C57 0.059(6) 0.082(7) 0.072(6) -0.009(5) 0.007(5) -0.025(5)
C58 0.062(6) 0.091(7) 0.051(5) -0.003(5) 0.015(4) -0.004(5)
C59 0.056(6) 0.124(9) 0.046(5) -0.015(5) -0.012(4) -0.012(6)
C60 0.039(4) 0.101(7) 0.059(5) -0.024(5) -0.008(4) -0.018(5)
C61 0.038(4) 0.075(6) 0.040(4) -0.021(4) 0.004(3) -0.019(4)
C62 0.068(6) 0.081(7) 0.054(5) -0.021(5) -0.012(4) -0.002(5)
C63 0.092(8) 0.111(9) 0.061(6) -0.027(6) -0.017(5) -0.004(7)
C64 0.087(8) 0.125(10) 0.060(6) -0.050(6) 0.006(5) -0.038(7)
C65 0.063(6) 0.080(7) 0.087(7) -0.048(6) 0.020(5) -0.025(5)
C66 0.049(5) 0.062(5) 0.062(5) -0.013(4) -0.001(4) -0.023(4)
C67 0.041(4) 0.067(6) 0.074(6) -0.028(5) 0.023(4) -0.023(4)
C68 0.091(8) 0.130(10) 0.107(8) -0.082(8) 0.059(7) -0.076(8)
C69 0.103(10) 0.173(15) 0.150(13) -0.113(12) 0.080(9) -0.097(11)
C70 0.115(13) 0.114(12) 0.28(2) -0.107(14) 0.107(14) -0.076(11)
C71 0.079(9) 0.088(9) 0.31(2) -0.039(12) 0.062(12) -0.054(8)
C72 0.078(8) 0.095(9) 0.173(13) -0.027(9) 0.029(8) -0.058(7)
C73 0.037(4) 0.050(4) 0.039(4) -0.010(3) 0.000(3) -0.020(3)
C74 0.035(4) 0.074(6) 0.053(4) -0.023(4) -0.001(3) -0.013(4)
C75 0.046(5) 0.075(6) 0.058(5) -0.022(4) -0.002(4) -0.011(4)
C76 0.060(5) 0.056(5) 0.046(4) -0.022(4) 0.007(3) -0.030(4)
C77 0.040(4) 0.084(6) 0.055(5) -0.023(4) -0.010(4) -0.009(4)
C78 0.041(4) 0.078(6) 0.054(5) -0.028(4) -0.001(3) -0.011(4)
C79 0.045(4) 0.061(5) 0.043(4) -0.015(4) 0.006(3) -0.022(4)
C80 0.092(8) 0.112(9) 0.062(6) -0.035(6) 0.000(5) 0.040(7)
C81 0.158(14) 0.167(14) 0.057(7) -0.044(8) 0.011(8) 0.041(11)
C82 0.173(14) 0.144(12) 0.041(5) -0.046(7) 0.015(7) -0.049(11)
C83 0.084(7) 0.093(7) 0.045(5) -0.010(5) 0.001(4) -0.043(6)
C84 0.055(5) 0.075(6) 0.049(4) -0.003(4) -0.005(4) -0.027(4)
O1 0.030(2) 0.056(3) 0.065(3) -0.019(3) -0.001(2) -0.012(2)
O2 0.052(3) 0.060(3) 0.055(3) 0.007(3) -0.005(2) -0.028(3)
O1W 0.32(2) 0.31(2) 0.162(13) -0.061(14) 0.010(13) -0.077(19)
O3 0.030(2) 0.055(3) 0.052(3) -0.013(2) 0.001(2) -0.018(2)
O4 0.161(7) 0.052(4) 0.051(4) -0.001(3) 0.000(4) -0.038(4)
O5 0.026(3) 0.145(6) 0.080(4) -0.061(4) 0.003(3) -0.017(3)
O6 0.048(3) 0.101(5) 0.045(3) -0.013(3) 0.006(2) -0.051(3)
O7 0.110(7) 0.159(9) 0.091(6) -0.075(6) -0.039(5) 0.015(6)
O8 0.090(6) 0.128(7) 0.075(5) -0.056(5) 0.007(4) -0.015(5)
As1 0.0279(3) 0.0444(4) 0.0377(3) -0.0103(3) 0.0016(3) -0.0146(3)
As2 0.0276(3) 0.0474(4) 0.0363(3) -0.0079(3) 0.0030(3) -0.0148(3)
Sn1 0.0325(2) 0.0628(3) 0.0364(2) -0.0159(2) 0.00348(18) -0.0226(2)
Sn2 0.0293(2) 0.0655(4) 0.0471(3) -0.0228(2) 0.00503(19) -0.0159(2)
Sn3 0.0621(4) 0.0529(3) 0.0474(3) -0.0086(3) 0.0091(2) -0.0182(3)
Sn4 0.0595(3) 0.0516(3) 0.0480(3) -0.0106(2) 0.0049(2) -0.0229(3)
N1 0.069(5) 0.079(6) 0.054(4) -0.028(4) 0.004(4) -0.016(4)

loop_
_atom_type_symbol
_atom_type_description
_atom_type_scat_dispersion_real
_atom_type_scat_dispersion_imag
_atom_type_scat_source
C C 0.0033 0.0016 'International Tables Vol C Tables 4.2.6.8 and 6.1.1.4'
H H 0.0000 0.0000 'International Tables Vol C Tables 4.2.6.8 and 6.1.1.4'
O O 0.0106 0.0060 'International Tables Vol C Tables 4.2.6.8 and 6.1.1.4'
As As 0.0499 2.0058 'International Tables Vol C Tables 4.2.6.8 and 6.1.1.4'
Sn Sn -0.6537 1.4246 'International Tables Vol C Tables 4.2.6.8 and 6.1.1.4'
N N 0.0061 0.0033 'International Tables Vol C Tables 4.2.6.8 and 6.1.1.4'

loop_
_geom_angle_atom_site_label_1
_geom_angle_atom_site_label_2
_geom_angle_atom_site_label_3
_geom_angle
_geom_angle_site_symmetry_3
C2 C1 C6 120.0 .
C2 C1 Sn4 123.2(4) .
C6 C1 Sn4 116.8(4) .
C1 C2 C3 120.0 .
C1 C2 H2 120.0 .
C3 C2 H2 120.0 .
C4 C3 C2 120.0 .
C4 C3 H3 120.0 .
C2 C3 H3 120.0 .
C5 C4 C3 120.0 .
C5 C4 H4 120.0 .
C3 C4 H4 120.0 .
C4 C5 C6 120.0 .
C4 C5 H5 120.0 .
C6 C5 H5 120.0 .
C5 C6 C1 120.0 .
C5 C6 H6 120.0 .
C1 C6 H6 120.0 .
C8 C7 C12 120.0 .
C8 C7 Sn4 116.8(4) .
C12 C7 Sn4 123.1(4) .
C7 C8 C9 120.0 .
C7 C8 H8 120.0 .
C9 C8 H8 120.0 .
C8 C9 C10 120.0 .
C8 C9 H9 120.0 .
C10 C9 H9 120.0 .
C11 C10 C9 120.0 .
C11 C10 H10 120.0 .
C9 C10 H10 120.0 .
C10 C11 C12 120.0 .
C10 C11 H11 120.0 .
C12 C11 H11 120.0 .
C11 C12 C7 120.0 .
C11 C12 H12 120.0 .
C7 C12 H12 120.0 .
C14 C13 C18 120.0 .
C14 C13 Sn4 121.9(4) .
C18 C13 Sn4 118.1(4) .
C13 C14 C15 120.0 .
C13 C14 H14 120.0 .
C15 C14 H14 120.0 .
C16 C15 C14 120.0 .
C16 C15 H15 120.0 .
C14 C15 H15 120.0 .
C15 C16 C17 120.0 .
C15 C16 H16 120.0 .
C17 C16 H16 120.0 .
C18 C17 C16 120.0 .
C18 C17 H17 120.0 .
C16 C17 H17 120.0 .
C17 C18 C13 120.0 .
C17 C18 H18 120.0 .
C13 C18 H18 120.0 .
C20 C19 C24 120.0 .
C20 C19 Sn1 119.2(3) .
C24 C19 Sn1 120.8(2) .
C21 C20 C19 120.0 .
C21 C20 H20 120.0 .
C19 C20 H20 120.0 .
C20 C21 C22 120.0 .
C20 C21 H21 120.0 .
C22 C21 H21 120.0 .
C23 C22 C21 120.0 .
C23 C22 H22 120.0 .
C21 C22 H22 120.0 .
C22 C23 C24 120.0 .
C22 C23 H23 120.0 .
C24 C23 H23 120.0 .
C23 C24 C19 120.0 .
C23 C24 H24 120.0 .
C19 C24 H24 120.0 .
C26 C25 C30 120.0 .
C26 C25 Sn1 118.2(3) .
C30 C25 Sn1 121.8(3) .
C27 C26 C25 120.0 .
C27 C26 H26 120.0 .
C25 C26 H26 120.0 .
C26 C27 C28 120.0 .
C26 C27 H27 120.0 .
C28 C27 H27 120.0 .
C27 C28 C29 120.0 .
C27 C28 H28 120.0 .
C29 C28 H28 120.0 .
C30 C29 C28 120.0 .
C30 C29 H29 120.0 .
C28 C29 H29 120.0 .
C29 C30 C25 120.0 .
C29 C30 H30 120.0 .
C25 C30 H30 120.0 .
C32 C31 C36 120.0 .
C32 C31 Sn1 121.0(3) .
C36 C31 Sn1 118.9(3) .
C33 C32 C31 120.0 .
C33 C32 H32 120.0 .
C31 C32 H32 120.0 .
C32 C33 C34 120.0 .
C32 C33 H33 120.0 .
C34 C33 H33 120.0 .
C35 C34 C33 120.0 .
C35 C34 H34 120.0 .
C33 C34 H34 120.0 .
C36 C35 C34 120.0 .
C36 C35 H35 120.0 .
C34 C35 H35 120.0 .
C35 C36 C31 120.0 .
C35 C36 H36 120.0 .
C31 C36 H36 120.0 .
C38 C37 C42 120.0 .
C38 C37 Sn3 120.3(4) .
C42 C37 Sn3 119.6(4) .
C37 C38 C39 120.0 .
C37 C38 H38 120.0 .
C39 C38 H38 120.0 .
C40 C39 C38 120.0 .
C40 C39 H39 120.0 .
C38 C39 H39 120.0 .
C41 C40 C39 120.0 .
C41 C40 H40 120.0 .
C39 C40 H40 120.0 .
C42 C41 C40 120.0 .
C42 C41 H41 120.0 .
C40 C41 H41 120.0 .
C41 C42 C37 120.0 .
C41 C42 H42 120.0 .
C37 C42 H42 120.0 .
C44 C43 C48 120.0 .
C44 C43 Sn3 125.0(3) .
C48 C43 Sn3 115.0(3) .
C43 C44 C45 120.0 .
C43 C44 H44 120.0 .
C45 C44 H44 120.0 .
C46 C45 C44 120.0 .
C46 C45 H45 120.0 .
C44 C45 H45 120.0 .
C45 C46 C47 120.0 .
C45 C46 H46 120.0 .
C47 C46 H46 120.0 .
C46 C47 C48 120.0 .
C46 C47 H47 120.0 .
C48 C47 H47 120.0 .
C47 C48 C43 120.0 .
C47 C48 H48 120.0 .
C43 C48 H48 120.0 .
C50 C49 C54 120.0 .
C50 C49 Sn3 119.1(3) .
C54 C49 Sn3 120.8(3) .
C49 C50 C51 120.0 .
C49 C50 H50 120.0 .
C51 C50 H50 120.0 .
C52 C51 C50 120.0 .
C52 C51 H51 120.0 .
C50 C51 H51 120.0 .
C51 C52 C53 120.0 .
C51 C52 H52 120.0 .
C53 C52 H52 120.0 .
C54 C53 C52 120.0 .
C54 C53 H53 120.0 .
C52 C53 H53 120.0 .
C53 C54 C49 120.0 .
C53 C54 H54 120.0 .
C49 C54 H54 120.0 .
C56 C55 C60 120.0 .
C56 C55 Sn2 120.5(3) .
C60 C55 Sn2 119.5(3) .
C55 C56 C57 120.0 .
C55 C56 H56 120.0 .
C57 C56 H56 120.0 .
C58 C57 C56 120.0 .
C58 C57 H57 120.0 .
C56 C57 H57 120.0 .
C57 C58 C59 120.0 .
C57 C58 H58 120.0 .
C59 C58 H58 120.0 .
C60 C59 C58 120.0 .
C60 C59 H59 120.0 .
C58 C59 H59 120.0 .
C59 C60 C55 120.0 .
C59 C60 H60 120.0 .
C55 C60 H60 120.0 .
C62 C61 C66 120.0 .
C62 C61 Sn2 121.4(3) .
C66 C61 Sn2 118.6(3) .
C63 C62 C61 120.0 .
C63 C62 H62 120.0 .
C61 C62 H62 120.0 .
C64 C63 C62 120.0 .
C64 C63 H63 120.0 .
C62 C63 H63 120.0 .
C63 C64 C65 120.0 .
C63 C64 H64 120.0 .
C65 C64 H64 120.0 .
C66 C65 C64 120.0 .
C66 C65 H65 120.0 .
C64 C65 H65 120.0 .
C65 C66 C61 120.0 .
C65 C66 H66 120.0 .
C61 C66 H66 120.0 .
C68 C67 C72 120.0 .
C68 C67 Sn2 120.9(4) .
C72 C67 Sn2 119.0(4) .
C67 C68 C69 120.0 .
C67 C68 H68 120.0 .
C69 C68 H68 120.0 .
C70 C69 C68 120.0 .
C70 C69 H69 120.0 .
C68 C69 H69 120.0 .
C71 C70 C69 120.0 .
C71 C70 H70 120.0 .
C69 C70 H70 120.0 .
C70 C71 C72 120.0 .
C70 C71 H71 120.0 .
C72 C71 H71 120.0 .
C71 C72 C67 120.0 .
C71 C72 H72 120.0 .
C67 C72 H72 120.0 .
C74 C73 C78 120.0 .
C74 C73 As1 118.2(3) .
C78 C73 As1 121.8(3) .
C75 C74 C73 120.0 .
C75 C74 H74 120.0 .
C73 C74 H74 120.0 .
C74 C75 C76 120.0 .
C74 C75 H75 120.0 .
C76 C75 H75 120.0 .
C77 C76 C75 120.0 .
C77 C76 N1 118.1(5) .
C75 C76 N1 121.9(5) .
C78 C77 C76 120.0 .
C78 C77 H77 120.0 .
C76 C77 H77 120.0 .
C77 C78 C73 120.0 .
C77 C78 H78 120.0 .
C73 C78 H78 120.0 .
C80 C79 C84 120.0 .
C80 C79 As2 118.5(3) .
C84 C79 As2 121.5(3) .
C81 C80 C79 120.0 .
C81 C80 H80 120.0 .
C79 C80 H80 120.0 .
C80 C81 C82 120.0 .
C80 C81 H81 120.0 .
C82 C81 H81 120.0 .
C83 C82 C81 120.0 .
C83 C82 N2 116.6(10) .
C81 C82 N2 122.5(10) .
C84 C83 C82 120.0 .
C84 C83 H83 120.0 .
C82 C83 H83 120.0 .
C83 C84 C79 120.0 .
C83 C84 H84 120.0 .
C79 C84 H84 120.0 .
As1 O1 Sn2 149.7(3) .
As1 O2 Sn4 136.4(3) .
As1 O3 Sn1 144.4(3) .
As2 O4 Sn3 134.9(4) .
As2 O5 Sn2 155.9(4) 1_655
As2 O6 Sn1 140.1(3) .
O1 As1 O3 112.9(3) .
O1 As1 O2 106.2(3) .
O3 As1 O2 109.7(2) .
O1 As1 C73 110.2(2) .
O3 As1 C73 112.2(2) .
O2 As1 C73 105.1(3) .
O5 As2 O6 112.3(3) .
O5 As2 O4 106.2(4) .
O6 As2 O4 111.1(3) .
O5 As2 C79 111.8(3) .
O6 As2 C79 111.5(3) .
O4 As2 C79 103.5(3) .
C31 Sn1 C19 116.4(2) .
C31 Sn1 C25 115.7(2) .
C19 Sn1 C25 127.8(2) .
C31 Sn1 O6 92.0(2) .
C19 Sn1 O6 92.65(19) .
C25 Sn1 O6 86.9(2) .
C31 Sn1 O3 92.12(19) .
C19 Sn1 O3 85.53(19) .
C25 Sn1 O3 91.3(2) .
O6 Sn1 O3 175.9(2) .
C61 Sn2 O1 87.0(2) .
C61 Sn2 C67 126.3(2) .
O1 Sn2 C67 95.5(2) .
C61 Sn2 C55 116.8(2) .
O1 Sn2 C55 88.78(19) .
C67 Sn2 C55 116.8(2) .
C61 Sn2 O5 91.8(2) 1_455
O1 Sn2 O5 176.9(2) 1_455
C67 Sn2 O5 83.0(3) 1_455
C55 Sn2 O5 94.3(2) 1_455
O4 Sn3 C37 103.4(3) .
O4 Sn3 C43 114.6(2) .
C37 Sn3 C43 111.6(3) .
O4 Sn3 C49 100.7(3) .
C37 Sn3 C49 116.4(2) .
C43 Sn3 C49 109.6(2) .
O2 Sn4 C7 102.1(3) .
O2 Sn4 C1 103.7(3) .
C7 Sn4 C1 121.0(3) .
O2 Sn4 C13 95.3(3) .
C7 Sn4 C13 111.8(3) .
C1 Sn4 C13 117.4(3) .
O7 N1 O8 120.3(9) .
O7 N1 C76 122.7(8) .
O8 N1 C76 117.0(8) .
O10 N2 O9 127(2) .
O10 N2 C82 113.1(18) .
O9 N2 C82 106.1(19) .

loop_
_geom_bond_atom_site_label_1
_geom_bond_atom_site_label_2
_geom_bond_distance
_geom_bond_site_symmetry_2
C1 C2 1.3900 .
C1 C6 1.3900 .
C1 Sn4 2.107(5) .
C2 C3 1.3900 .
C2 H2 0.9300 .
C3 C4 1.3900 .
C3 H3 0.9300 .
C4 C5 1.3900 .
C4 H4 0.9300 .
C5 C6 1.3900 .
C5 H5 0.9300 .
C6 H6 0.9300 .
C7 C8 1.3900 .
C7 C12 1.3900 .
C7 Sn4 2.076(5) .
C8 C9 1.3900 .
C8 H8 0.9300 .
C9 C10 1.3900 .
C9 H9 0.9300 .
C10 C11 1.3900 .
C10 H10 0.9300 .
C11 C12 1.3900 .
C11 H11 0.9300 .
C12 H12 0.9300 .
C13 C14 1.3900 .
C13 C18 1.3900 .
C13 Sn4 2.151(5) .
C14 C15 1.3900 .
C14 H14 0.9300 .
C15 C16 1.3900 .
C15 H15 0.9300 .
C16 C17 1.3900 .
C16 H16 0.9300 .
C17 C18 1.3900 .
C17 H17 0.9300 .
C18 H18 0.9300 .
C19 C20 1.3900 .
C19 C24 1.3900 .
C19 Sn1 2.082(3) .
C20 C21 1.3900 .
C20 H20 0.9300 .
C21 C22 1.3900 .
C21 H21 0.9300 .
C22 C23 1.3900 .
C22 H22 0.9300 .
C23 C24 1.3900 .
C23 H23 0.9300 .
C24 H24 0.9300 .
C25 C26 1.3900 .
C25 C30 1.3900 .
C25 Sn1 2.112(4) .
C26 C27 1.3900 .
C26 H26 0.9300 .
C27 C28 1.3900 .
C27 H27 0.9300 .
C28 C29 1.3900 .
C28 H28 0.9300 .
C29 C30 1.3900 .
C29 H29 0.9300 .
C30 H30 0.9300 .
C31 C32 1.3900 .
C31 C36 1.3900 .
C31 Sn1 2.009(4) .
C32 C33 1.3900 .
C32 H32 0.9300 .
C33 C34 1.3900 .
C33 H33 0.9300 .
C34 C35 1.3900 .
C34 H34 0.9300 .
C35 C36 1.3900 .
C35 H35 0.9300 .
C36 H36 0.9300 .
C37 C38 1.3900 .
C37 C42 1.3900 .
C37 Sn3 2.024(5) .
C38 C39 1.3900 .
C38 H38 0.9300 .
C39 C40 1.3900 .
C39 H39 0.9300 .
C40 C41 1.3900 .
C40 H40 0.9300 .
C41 C42 1.3900 .
C41 H41 0.9300 .
C42 H42 0.9300 .
C43 C44 1.3900 .
C43 C48 1.3900 .
C43 Sn3 2.099(4) .
C44 C45 1.3900 .
C44 H44 0.9300 .
C45 C46 1.3900 .
C45 H45 0.9300 .
C46 C47 1.3900 .
C46 H46 0.9300 .
C47 C48 1.3900 .
C47 H47 0.9300 .
C48 H48 0.9300 .
C49 C50 1.3900 .
C49 C54 1.3900 .
C49 Sn3 2.187(5) .
C50 C51 1.3900 .
C50 H50 0.9300 .
C51 C52 1.3900 .
C51 H51 0.9300 .
C52 C53 1.3900 .
C52 H52 0.9300 .
C53 C54 1.3900 .
C53 H53 0.9300 .
C54 H54 0.9300 .
C55 C56 1.3900 .
C55 C60 1.3900 .
C55 Sn2 2.148(4) .
C56 C57 1.3900 .
C56 H56 0.9300 .
C57 C58 1.3900 .
C57 H57 0.9300 .
C58 C59 1.3900 .
C58 H58 0.9300 .
C59 C60 1.3900 .
C59 H59 0.9300 .
C60 H60 0.9300 .
C61 C62 1.3900 .
C61 C66 1.3900 .
C61 Sn2 2.113(4) .
C62 C63 1.3900 .
C62 H62 0.9300 .
C63 C64 1.3900 .
C63 H63 0.9300 .
C64 C65 1.3900 .
C64 H64 0.9300 .
C65 C66 1.3900 .
C65 H65 0.9300 .
C66 H66 0.9300 .
C67 C68 1.3900 .
C67 C72 1.3900 .
C67 Sn2 2.140(5) .
C68 C69 1.3900 .
C68 H68 0.9300 .
C69 C70 1.3900 .
C69 H69 0.9300 .
C70 C71 1.3900 .
C70 H70 0.9300 .
C71 C72 1.3900 .
C71 H71 0.9300 .
C72 H72 0.9300 .
C73 C74 1.3900 .
C73 C78 1.3900 .
C73 As1 1.901(3) .
C74 C75 1.3900 .
C74 H74 0.9300 .
C75 C76 1.3900 .
C75 H75 0.9300 .
C76 C77 1.3900 .
C76 N1 1.429(8) .
C77 C78 1.3900 .
C77 H77 0.9300 .
C78 H78 0.9300 .
C79 C80 1.3900 .
C79 C84 1.3900 .
C79 As2 1.891(4) .
C80 C81 1.3900 .
C80 H80 0.9300 .
C81 C82 1.3900 .
C81 H81 0.9300 .
C82 C83 1.3900 .
C82 N2 1.516(14) .
C83 C84 1.3900 .
C83 H83 0.9300 .
C84 H84 0.9300 .
O1 As1 1.591(5) .
O1 Sn2 2.130(5) .
O2 As1 1.696(5) .
O2 Sn4 1.969(5) .
O3 As1 1.681(5) .
O3 Sn1 2.251(5) .
O4 As2 1.664(6) .
O4 Sn3 1.993(6) .
O5 As2 1.587(5) .
O5 Sn2 2.154(5) 1_655
O6 As2 1.663(5) .
O6 Sn1 2.251(5) .
O7 N1 1.166(10) .
O8 N1 1.169(10) .
O9 N2 1.29(3) .
O10 N2 1.19(2) .
Sn2 O5 2.154(5) 1_455
